data_4506994
loop_
_publ_author_name
'Thomas, Sajesh P.'
'Pavan, Mysore S.'
'Guru Row, Tayur N.'

_publ_contact_author
;
 Prof. T. N. Guru Row
 Solid State and Structural Chemistry Unit
 Indian Institute of Science
 Bangalore, 560 012
 India
;
_publ_section_title
;
 Charge Density Analysis of Ferulic Acid: Robustness of a Trifurcated
 C--H&#x00B7;&#x00B7;&#x00B7;O Hydrogen Bond
;
_journal_issue 12
_journal_name_full 'Crystal Growth &amp; Design'
_journal_page_first 6083
_journal_paper_doi 10.1021/cg301211h
_journal_volume 12
_journal_year 2012
_chemical_formula_moiety 'C10 H10 O4'
_chemical_formula_sum 'C10 H10 O4'
_chemical_formula_weight 194.18
_chemical_name_common 'ferulic acid'
_space_group_IT_number 14
_symmetry_space_group_name_Hall '-P 2yn'
_symmetry_space_group_name_H-M 'P 1 21/n 1'
_audit_conform_dict_location ftp://ftp.iucr.org/pub/cif_core.dic
_audit_conform_dict_name cif_core.dic
_audit_conform_dict_version 2.3
_audit_creation_date '30-Oct-10 T11:54:59-00:00'
_audit_creation_method 'XD routine XDCIF'
_cell_angle_alpha 90
_cell_angle_beta 91.8520(10)
_cell_angle_gamma 90
_cell_formula_units_Z 4
_cell_length_a 4.58870(10)
_cell_length_b 16.7619(2)
_cell_length_c 11.7853(2)
_cell_measurement_reflns_used 32998
_cell_measurement_temperature 100(2)
_cell_measurement_theta_max 52.1025
_cell_measurement_theta_min 2.9777
_cell_volume 906.00(3)
_computing_cell_refinement
;
CrysAlisPro, Agilent Technologies,
Version 1.171.35.19 (release 27-10-2011 CrysAlis171 .NET)
(compiled Oct 27 2011,15:02:11)
;
_computing_data_collection
;
CrysAlisPro, Agilent Technologies,
Version 1.171.35.19 (release 27-10-2011 CrysAlis171 .NET)
(compiled Oct 27 2011,15:02:11)
;
_computing_data_reduction
;
CrysAlisPro, Agilent Technologies,
Version 1.171.35.19 (release 27-10-2011 CrysAlis171 .NET)
(compiled Oct 27 2011,15:02:11)
;
_computing_molecular_graphics 'Volkov et al, (2006)'
_computing_publication_material 'Volkov et al, (2006)'
_computing_structure_refinement 'Volkov et al, (2006)'
_computing_structure_solution 'SHELXS-97 (Sheldrick, 2008)'
_diffrn_ambient_temperature 100(2)
_diffrn_detector_area_resol_mean 16.0839
_diffrn_measured_fraction_theta_full 0.999
_diffrn_measured_fraction_theta_max 0.999
_diffrn_measurement_device_type 'Xcalibur, Eos, Nova'
_diffrn_measurement_method '\w scans'
_diffrn_radiation_monochromator mirror
_diffrn_radiation_probe x-ray
_diffrn_radiation_source 'Mova (Mo) X-ray Source'
_diffrn_radiation_type MoK\a
_diffrn_radiation_wavelength 0.71073
_diffrn_reflns_av_R_equivalents 0.0000
_diffrn_reflns_av_sigmaI/netI 0.0576
_diffrn_reflns_limit_h_max 9
_diffrn_reflns_limit_h_min -9
_diffrn_reflns_limit_k_max 36
_diffrn_reflns_limit_k_min 0
_diffrn_reflns_limit_l_max 25
_diffrn_reflns_limit_l_min 0
_diffrn_reflns_number 118733
_diffrn_reflns_reduction_process
;
;
_diffrn_reflns_theta_full 50.13
_diffrn_reflns_theta_max 50.13
_diffrn_reflns_theta_min 2.43
_diffrn_standards_number 0
_exptl_absorpt_coefficient_mu 0.110
_exptl_absorpt_correction_T_max 1.815
_exptl_absorpt_correction_T_min 1.005
_exptl_absorpt_correction_type gaussian
_exptl_absorpt_process_details
;
CrysAlisPro, Agilent Technologies,
Version 1.171.36.20 (release 27-06-2012 CrysAlis171 .NET)
(compiled Jul 11 2012,15:38:31)
Numerical absorption correction based on gaussian integration over
            a multifaceted crystal model
;
_exptl_crystal_colour 'pale yellow'
_exptl_crystal_density_diffrn 1.419
_exptl_crystal_density_method 'Not Measured'
_exptl_crystal_description block
_exptl_crystal_F_000 408
_exptl_crystal_size_max 0.418
_exptl_crystal_size_mid 0.174
_exptl_crystal_size_min 0.154
_refine_diff_density_max 0.131
_refine_diff_density_min -0.092
_refine_diff_density_rms 0.041
_refine_ls_extinction_method none
_refine_ls_goodness_of_fit_ref 1.145
_refine_ls_matrix_type full
_refine_ls_number_parameters 248
_refine_ls_number_reflns 7314
_refine_ls_number_restraints 0
_refine_ls_R_factor_all 0.045
_refine_ls_R_factor_gt 0.025
_refine_ls_shift/su_max 0
_refine_ls_structure_factor_coef Fsqd
_refine_ls_weighting_details
;    calc w2 = q/[s^2^(Fo^2^) + (0.06 P)^2^ + 0.00 P + 0.00 + 0.00 sin(th)]
     where P = (0.3333 Fo^2^ + 0.6667 Fc^2^)
           q = 1.0
;
_refine_ls_weighting_scheme calc
_refine_ls_wR_factor_ref 0.076
_reflns_number_gt 7314
_reflns_number_total 9544
_reflns_threshold_expression I>3\s(I)
_cod_data_source_file cg301211h_si_002.cif
_cod_data_source_block sig1
_cod_database_code 4506994

loop_
_space_group_symop_id
_space_group_symop_operation_xyz
1 +X,+Y,+Z
2 1/2-X,1/2+Y,1/2-Z
3 -X,-Y,-Z
4 1/2+X,1/2-Y,1/2+Z

loop_
_atom_local_axes_atom_label
_atom_local_axes_atom0
_atom_local_axes_ax1
_atom_local_axes_atom1
_atom_local_axes_atom2
_atom_local_axes_ax2
O(1) H(1) Z O(1) C(1) Y
O(2) C(1) Z O(2) H(1) Y
O(3) C(6) Z O(3) C(10) Y
O(4) H(4O) Z O(4) C(7) Y
C(1) O(2) Z C(1) O(1) Y
C(2) H(2) Z C(2) C(3) Y
C(3) H(3) Z C(3) C(2) Y
C(4) C(9) Z C(4) C(5) Y
C(5) H(5) Z C(5) C(6) Y
C(6) O(3) Z C(6) C(5) Y
C(7) O(4) Z C(7) C(8) Y
C(8) H(8) Z C(8) C(7) Y
C(9) H(9) Z C(9) C(8) Y
C(10) H(10C) Z C(10) H(10A) Y
H(1) O(1) Z H(1) C(1) Y
H(2) C(2) Z H(2) C(3) Y
H(3) C(3) Z H(3) C(2) Y
H(4O) O(4) Z H(4O) C(7) Y
H(5) C(5) Z H(5) C(6) Y
H(8) C(8) Z H(8) C(7) Y
H(9) C(9) Z H(9) C(8) Y
H(10B) C(10) Z H(10B) H(10C) Y
H(10A) C(10) Z H(10A) H(10C) Y
H(10C) C(10) Z H(10C) H(10A) Y

loop_
_atom_rho_multipole_atom_label
_atom_rho_multipole_coeff_Pv
_atom_rho_multipole_coeff_P00
_atom_rho_multipole_coeff_P11
_atom_rho_multipole_coeff_P1-1
_atom_rho_multipole_coeff_P10
_atom_rho_multipole_coeff_P20
_atom_rho_multipole_coeff_P21
_atom_rho_multipole_coeff_P2-1
_atom_rho_multipole_coeff_P22
_atom_rho_multipole_coeff_P2-2
_atom_rho_multipole_coeff_P30
_atom_rho_multipole_coeff_P31
_atom_rho_multipole_coeff_P3-1
_atom_rho_multipole_coeff_P32
_atom_rho_multipole_coeff_P3-2
_atom_rho_multipole_coeff_P33
_atom_rho_multipole_coeff_P3-3
_atom_rho_multipole_coeff_P40
_atom_rho_multipole_coeff_P41
_atom_rho_multipole_coeff_P4-1
_atom_rho_multipole_coeff_P42
_atom_rho_multipole_coeff_P4-2
_atom_rho_multipole_coeff_P43
_atom_rho_multipole_coeff_P4-3
_atom_rho_multipole_coeff_P44
_atom_rho_multipole_coeff_P4-4
_atom_rho_multipole_kappa
_atom_rho_multipole_kappa_prime0
_atom_rho_multipole_kappa_prime1
_atom_rho_multipole_kappa_prime2
_atom_rho_multipole_kappa_prime3
_atom_rho_multipole_kappa_prime4
_atom_rho_multipole_radial_slater_n0
_atom_rho_multipole_radial_slater_zeta0
_atom_rho_multipole_radial_slater_n1
_atom_rho_multipole_radial_slater_zeta1
_atom_rho_multipole_radial_slater_n2
_atom_rho_multipole_radial_slater_zeta2
_atom_rho_multipole_radial_slater_n3
_atom_rho_multipole_radial_slater_zeta3
_atom_rho_multipole_radial_slater_n4
_atom_rho_multipole_radial_slater_zeta4
O(1) 6.25(2) 0 0.002(12) -0.031(11) 0.008(13) 0.014(11) 0.023(10) -0.030(10) 0.031(10) 0.028(10) 0.111(14) -0.009(12) -0.086(12) 0.017(13) 0.009(13) -0.008(12) -0.039(12) 0 0 0 0 0 0 0 0 0 0.979792 0.748964 0.748964 0.748964 0.748964 0.748964 2 4.466 2 4.466 2 4.466 3 4.466 4 4.466
O(2) 6.26(2) 0 -0.006(6) -0.052(6) -0.088(6) -0.034(6) -0.016(6) 0.016(5) -0.081(6) 0.001(6) 0.069(8) 0.003(8) 0.014(7) 0.045(8) -0.016(8) 0.018(7) -0.007(8) 0 0 0 0 0 0 0 0 0 0.983482 1.066616 1.066616 1.066616 1.066616 1.066616 2 4.466 2 4.466 2 4.466 3 4.466 4 4.466
O(3) 6.38(2) 0 0.003(7) -0.047(6) -0.050(7) -0.101(7) -0.019(7) 0.020(6) 0.032(7) 0.007(7) 0.067(9) -0.013(9) 0.022(8) 0.066(8) 0.001(8) -0.006(8) -0.034(8) 0 0 0 0 0 0 0 0 0 0.977943 1.001042 1.001042 1.001042 1.001042 1.001042 2 4.466 2 4.466 2 4.466 3 4.466 4 4.466
O(4) 6.21(2) 0 0.006(7) -0.062(6) -0.027(8) -0.047(7) -0.027(7) 0.052(6) 0.060(7) -0.006(7) 0.086(9) 0.002(9) -0.043(8) 0.049(8) -0.017(8) -0.005(8) -0.014(8) 0 0 0 0 0 0 0 0 0 0.981962 0.990079 0.990079 0.990079 0.990079 0.990079 2 4.466 2 4.466 2 4.466 3 4.466 4 4.466
C(1) 3.96(4) 0 -0.018(13) -0.058(13) 0.014(13) 0.137(12) -0.012(10) 0.014(10) -0.234(11) 0.006(10) 0.278(15) 0.047(14) 0.017(15) 0.213(14) 0.020(14) -0.002(13) -0.014(14) 0 0 0 0 0 0 0 0 0 0.997356 0.968677 0.968677 0.968677 0.968677 0.968677 2 3.1762 2 3.1762 2 3.1762 3 3.1762 4 3.1762
C(2) 3.79(5) 0 0.018(12) 0.049(13) -0.071(15) 0.006(12) 0.031(11) -0.060(11) -0.111(11) 0.004(11) 0.203(16) -0.004(13) 0.041(14) 0.108(14) -0.015(14) 0.006(13) 0.039(13) 0 0 0 0 0 0 0 0 0 1.013071 0.985595 0.985595 0.985595 0.985595 0.985595 2 3.1762 2 3.1762 2 3.1762 3 3.1762 4 3.1762
C(3) 4.00(5) 0 0.001(12) 0.051(12) -0.043(15) 0.009(12) -0.019(10) -0.039(10) -0.169(11) 0.002(10) 0.213(15) 0.018(13) 0.021(14) 0.137(13) 0.007(14) 0.002(13) 0.012(13) 0 0 0 0 0 0 0 0 0 1.002494 1.004782 1.004782 1.004782 1.004782 1.004782 2 3.1762 2 3.1762 2 3.1762 3 3.1762 4 3.1762
C(4) 4.13(4) 0 -0.010(12) 0.013(13) 0.031(13) 0.093(11) 0.023(11) 0.017(11) -0.139(11) -0.018(11) 0.201(15) -0.020(14) 0.001(14) 0.174(14) 0.032(14) -0.012(13) -0.030(13) 0 0 0 0 0 0 0 0 0 0.997272 0.983548 0.983548 0.983548 0.983548 0.983548 2 3.1762 2 3.1762 2 3.1762 3 3.1762 4 3.1762
C(5) 3.89(5) 0 -0.004(13) 0.017(14) 0.006(16) 0.081(12) 0.038(11) -0.054(11) -0.113(11) 0.029(11) 0.245(16) 0.041(14) -0.029(15) 0.158(14) 0.002(14) -0.011(13) -0.002(14) 0 0 0 0 0 0 0 0 0 1.00568 0.961859 0.961859 0.961859 0.961859 0.961859 2 3.1762 2 3.1762 2 3.1762 3 3.1762 4 3.1762
C(6) 4.04(4) 0 0.000(13) 0.049(14) -0.084(14) -0.029(12) -0.033(11) -0.032(11) -0.176(11) -0.031(11) 0.260(16) 0.006(14) 0.077(15) 0.121(14) -0.001(14) 0.000(14) 0.002(14) 0 0 0 0 0 0 0 0 0 0.989365 0.953405 0.953405 0.953405 0.953405 0.953405 2 3.1762 2 3.1762 2 3.1762 3 3.1762 4 3.1762
C(7) 4.23(4) 0 -0.007(14) -0.029(15) -0.114(13) 0.025(12) 0.001(11) 0.013(11) -0.166(12) -0.035(11) 0.310(16) -0.020(14) -0.013(15) 0.183(15) -0.002(15) -0.021(14) -0.004(14) 0 0 0 0 0 0 0 0 0 0.984182 0.950853 0.950853 0.950853 0.950853 0.950853 2 3.1762 2 3.1762 2 3.1762 3 3.1762 4 3.1762
C(8) 4.06(5) 0 -0.001(13) -0.022(14) -0.047(16) 0.027(12) 0.023(11) 0.062(11) -0.100(12) -0.007(11) 0.198(16) 0.011(14) -0.004(14) 0.125(14) -0.003(14) -0.010(14) -0.032(14) 0 0 0 0 0 0 0 0 0 0.996234 0.990977 0.990977 0.990977 0.990977 0.990977 2 3.1762 2 3.1762 2 3.1762 3 3.1762 4 3.1762
C(9) 3.95(5) 0 0.007(13) -0.006(13) -0.073(15) -0.006(12) 0.009(11) -0.017(10) -0.155(11) -0.004(11) 0.217(16) -0.015(13) -0.012(14) 0.118(14) -0.015(14) -0.010(14) 0.004(14) 0 0 0 0 0 0 0 0 0 1.014641 0.995502 0.995502 0.995502 0.995502 0.995502 2 3.1762 2 3.1762 2 3.1762 3 3.1762 4 3.1762
C(10) 3.67(7) 0 0.050(15) 0.051(14) 0.000(14) 0.005(12) -0.070(12) -0.021(12) -0.052(13) -0.013(13) 0.250(18) 0.074(15) -0.006(15) -0.008(15) -0.071(16) 0.002(16) -0.103(16) 0 0 0 0 0 0 0 0 0 1.015556 0.954593 0.954593 0.954593 0.954593 0.954593 2 3.1762 2 3.1762 2 3.1762 3 3.1762 4 3.1762
H(1) 0.56(2) 0 0 0 0.116(18) 0.17(3) 0 0 0 0 0 0 0 0 0 0 0 0 0 0 0 0 0 0 0 0 1.2 1.2 1.2 1.2 1.2 1.2 0 2 1 2 2 2 3 2 4 2
H(2) 0.92(2) 0 0 0 0.263(19) 0.10(3) 0 0 0 0 0 0 0 0 0 0 0 0 0 0 0 0 0 0 0 0 1.2 1.2 1.2 1.2 1.2 1.2 0 2 1 2 2 2 3 2 4 2
H(3) 0.91(2) 0 0 0 0.21(2) 0.04(3) 0 0 0 0 0 0 0 0 0 0 0 0 0 0 0 0 0 0 0 0 1.2 1.2 1.2 1.2 1.2 1.2 0 2 1 2 2 2 3 2 4 2
H(4O) 0.77(2) 0 0 0 0.215(18) 0.14(2) 0 0 0 0 0 0 0 0 0 0 0 0 0 0 0 0 0 0 0 0 1.2 1.2 1.2 1.2 1.2 1.2 0 2 1 2 2 2 3 2 4 2
H(5) 0.87(2) 0 0 0 0.20(2) 0.05(3) 0 0 0 0 0 0 0 0 0 0 0 0 0 0 0 0 0 0 0 0 1.2 1.2 1.2 1.2 1.2 1.2 0 2 1 2 2 2 3 2 4 2
H(8) 0.99(3) 0 0 0 0.20(2) -0.03(3) 0 0 0 0 0 0 0 0 0 0 0 0 0 0 0 0 0 0 0 0 1.2 1.2 1.2 1.2 1.2 1.2 0 2 1 2 2 2 3 2 4 2
H(9) 1.01(3) 0 0 0 0.21(2) 0.05(3) 0 0 0 0 0 0 0 0 0 0 0 0 0 0 0 0 0 0 0 0 1.2 1.2 1.2 1.2 1.2 1.2 0 2 1 2 2 2 3 2 4 2
H(10B) 1.025(17) 0 0 0 0.205(15) 0.083(19) 0 0 0 0 0 0 0 0 0 0 0 0 0 0 0 0 0 0 0 0 1.2 1.2 1.2 1.2 1.2 1.2 0 2 1 2 2 2 3 2 4 2
H(10A) 1.0248 0 0 0 0.2048 0.0827 0 0 0 0 0 0 0 0 0 0 0 0 0 0 0 0 0 0 0 0 1.2 1.2 1.2 1.2 1.2 1.2 0 2 1 2 2 2 3 2 4 2
H(10C) 1.0248 0 0 0 0.2048 0.0827 0 0 0 0 0 0 0 0 0 0 0 0 0 0 0 0 0 0 0 0 1.2 1.2 1.2 1.2 1.2 1.2 0 2 1 2 2 2 3 2 4 2

loop_
_atom_site_aniso_label
_atom_site_aniso_U_11
_atom_site_aniso_U_22
_atom_site_aniso_U_33
_atom_site_aniso_U_23
_atom_site_aniso_U_13
_atom_site_aniso_U_12
O(1) 0.014686 0.012412 0.016738 -0.000074 0.00653 -0.000051
O(2) 0.018372 0.010289 0.017727 0.000553 0.005738 0.003141
O(3) 0.020363 0.011227 0.015437 0.000637 0.007429 0.003486
O(4) 0.01725 0.014629 0.013012 -0.000704 0.006408 0.001704
C(1) 0.010752 0.009243 0.013203 -0.00078 0.003011 0.000345
C(2) 0.011497 0.010977 0.014106 -0.001025 0.003161 0.001473
C(3) 0.011515 0.011408 0.013868 -0.0009 0.002912 0.001355
C(4) 0.011266 0.011044 0.012209 -0.000457 0.002645 0.001334
C(5) 0.012467 0.010865 0.011345 -0.000412 0.003562 0.000937
C(6) 0.012588 0.010405 0.010762 -0.000576 0.00326 0.000733
C(7) 0.012866 0.012222 0.010476 -0.00036 0.003214 0.000364
C(8) 0.016616 0.013896 0.013389 0.00238 0.004987 0.002153
C(9) 0.015541 0.012678 0.014525 0.002139 0.004215 0.002714
C(10) 0.032036 0.012718 0.017535 0.002162 0.009784 0.0044
H(1) 0.026095 0.021545 0.031029 -0.000675 0.010438 0.005247
H(2) 0.033089 0.017008 0.029435 0.004556 0.00822 0.003547
H(3) 0.033869 0.019449 0.031829 0.0068 0.007981 0.007641
H(4O) 0.031255 0.021418 0.025482 0.002548 0.008213 0.005344
H(5) 0.033167 0.022719 0.024812 0.005359 0.011725 0.0013
H(8) 0.039908 0.029241 0.028821 0.00963 0.016706 0.004579
H(9) 0.039399 0.021554 0.034685 0.008667 0.011904 0.010276
H(10B) 0.035648 0.04111 0.045572 0.007101 0.012577 -0.003087
H(10A) 0.05811 0.036843 0.024867 -0.001175 0.008835 0.001389
H(10C) 0.061746 0.025633 0.048705 0.0091 0.026962 0.02129

loop_
_atom_site_label
_atom_site_fract_x
_atom_site_fract_y
_atom_site_fract_z
_atom_site_U_iso_or_equiv
_atom_site_occupancy
_atom_site_symmetry_multiplicity
O(1) 1.343389 0.099757 0.482087 0.014 1 4
O(2) 1.267086 -0.002651 0.599434 0.015 1 4
O(3) 0.237769 0.319293 0.810215 0.016 1 4
O(4) 0.03822 0.238424 0.985392 0.015 1 4
C(1) 1.21243 0.06645 0.56768 0.011 1 4
C(2) 0.998592 0.116942 0.62327 0.012 1 4
C(3) 0.861009 0.088969 0.714543 0.012 1 4
C(4) 0.649259 0.130229 0.782713 0.011 1 4
C(5) 0.554986 0.208592 0.758589 0.011 1 4
C(6) 0.350527 0.244782 0.82576 0.011 1 4
C(7) 0.23724 0.203715 0.919122 0.012 1 4
C(8) 0.330038 0.126509 0.943158 0.015 1 4
C(9) 0.534707 0.090039 0.875252 0.014 1 4
C(10) 0.342098 0.364431 0.717517 0.021 1 4
H(1) 1.488046 0.057233 0.45874 0.026 1 4
H(2) 0.970367 0.176043 0.587714 0.026 1 4
H(3) 0.919281 0.029899 0.74447 0.028 1 4
H(4O) -0.006619 0.291935 0.953355 0.026 1 4
H(5) 0.642326 0.2424 0.689208 0.027 1 4
H(8) 0.237755 0.095397 1.014027 0.032 1 4
H(9) 0.608167 0.03026 0.89592 0.032 1 4
H(10B) 0.573387 0.374665 0.729023 0.041 1 4
H(10A) 0.287704 0.334216 0.639147 0.04 1 4
H(10C) 0.228775 0.42055 0.719624 0.045 1 4

loop_
_atom_type_symbol
_atom_type_description
_atom_type_scat_dispersion_real
_atom_type_scat_dispersion_imag
_atom_type_scat_source
C C 0.0033 0.0016 'International Tables Vol C Tables 4.2.6.8 and 6.1.1.4'
H H 0.0000 0.0000 'International Tables Vol C Tables 4.2.6.8 and 6.1.1.4'
N N 0.0061 0.0033 'International Tables Vol C Tables 4.2.6.8 and 6.1.1.4'
O O 0.0106 0.0060 'International Tables Vol C Tables 4.2.6.8 and 6.1.1.4'
B B 0.0013 0.0007 'International Tables Vol C Tables 4.2.6.8 and 6.1.1.4'

loop_
_geom_angle_atom_site_label_1
_geom_angle_atom_site_label_2
_geom_angle_atom_site_label_3
_geom_angle
_geom_angle_site_symmetry_1
_geom_angle_site_symmetry_2
_geom_angle_site_symmetry_3
_geom_angle_publ_flag
C(1) O(1) H(1) 103.19109777019 1_555 1_555 1_555 yes
C(6) O(3) C(10) 117.03991708308 1_555 1_555 1_555 yes
C(7) O(4) H(4O) 107.74471943572 1_555 1_555 1_555 yes
O(1) C(1) O(2) 122.33686720317 1_555 1_555 1_555 yes
O(1) C(1) C(2) 115.25612025533 1_555 1_555 1_555 yes
O(2) C(1) C(2) 122.40612399187 1_555 1_555 1_555 yes
C(1) C(2) C(3) 119.53196268318 1_555 1_555 1_555 yes
C(1) C(2) H(2) 115.40308208107 1_555 1_555 1_555 yes
C(3) C(2) H(2) 125.0282040409 1_555 1_555 1_555 yes
C(2) C(3) C(4) 127.81036974572 1_555 1_555 1_555 yes
C(2) C(3) H(3) 117.45540905601 1_555 1_555 1_555 yes
C(4) C(3) H(3) 114.66773195911 1_555 1_555 1_555 yes
C(3) C(4) C(5) 122.52545989709 1_555 1_555 1_555 yes
C(3) C(4) C(9) 118.4201918013 1_555 1_555 1_555 yes
C(5) C(4) C(9) 119.05349349171 1_555 1_555 1_555 yes
C(4) C(5) C(6) 120.10505831465 1_555 1_555 1_555 yes
C(4) C(5) H(5) 121.44920869582 1_555 1_555 1_555 yes
C(6) C(5) H(5) 118.43150384995 1_555 1_555 1_555 yes
O(3) C(6) C(5) 125.83515420269 1_555 1_555 1_555 yes
O(3) C(6) C(7) 113.84357830258 1_555 1_555 1_555 yes
C(5) C(6) C(7) 120.3163134739 1_555 1_555 1_555 yes
O(4) C(7) C(6) 120.87068592931 1_555 1_555 1_555 yes
O(4) C(7) C(8) 119.43763660967 1_555 1_555 1_555 yes
C(6) C(7) C(8) 119.69109061066 1_555 1_555 1_555 yes
C(7) C(8) C(9) 119.94611078073 1_555 1_555 1_555 yes
C(7) C(8) H(8) 118.7718482461 1_555 1_555 1_555 yes
C(9) C(8) H(8) 121.27261906031 1_555 1_555 1_555 yes
C(4) C(9) C(8) 120.88631666511 1_555 1_555 1_555 yes
C(4) C(9) H(9) 119.94253694476 1_555 1_555 1_555 yes
C(8) C(9) H(9) 119.1596928636 1_555 1_555 1_555 yes
O(3) C(10) H(10B) 109.97211067052 1_555 1_555 1_555 yes
O(3) C(10) H(10A) 109.51548503213 1_555 1_555 1_555 yes
O(3) C(10) H(10C) 105.79096730652 1_555 1_555 1_555 yes
H(10B) C(10) H(10A) 112.49908877086 1_555 1_555 1_555 yes
H(10B) C(10) H(10C) 109.40853618553 1_555 1_555 1_555 yes
H(10A) C(10) H(10C) 109.43242308408 1_555 1_555 1_555 yes

loop_
_geom_bond_atom_site_label_1
_geom_bond_atom_site_label_2
_geom_bond_distance
_geom_bond_site_symmetry_1
_geom_bond_site_symmetry_2
_geom_bond_publ_flag
O(1) C(1) 1.3151204740821 1_555 1_555 yes
O(1) H(1) 1.0179330577473 1_555 1_555 yes
O(2) C(1) 1.2403463079507 1_555 1_555 yes
O(3) C(6) 1.3619908387657 1_555 1_555 yes
O(3) C(10) 1.4244062622737 1_555 1_555 yes
O(4) C(7) 1.3522475072255 1_555 1_555 yes
O(4) H(4O) 0.99216003516048 1_555 1_555 yes
C(1) C(2) 1.4662505450616 1_555 1_555 yes
C(2) C(3) 1.3488533810744 1_555 1_555 yes
C(2) H(2) 1.0817752543057 1_555 1_555 yes
C(3) C(4) 1.4554513443006 1_555 1_555 yes
C(3) H(3) 1.0817340445961 1_555 1_555 yes
C(4) C(5) 1.4090185571273 1_555 1_555 yes
C(4) C(9) 1.398779542087 1_555 1_555 yes
C(5) C(6) 1.3866816360443 1_555 1_555 yes
C(5) H(5) 1.0823732074922 1_555 1_555 yes
C(6) C(7) 1.4112775696404 1_555 1_555 yes
C(7) C(8) 1.3887103247143 1_555 1_555 yes
C(8) C(9) 1.394552196528 1_555 1_555 yes
C(8) H(8) 1.0824586154621 1_555 1_555 yes
C(9) H(9) 1.0824390626212 1_555 1_555 yes
C(10) H(10B) 1.0793066895743 1_555 1_555 yes
C(10) H(10A) 1.0756219778896 1_555 1_555 yes
C(10) H(10C) 1.0755001421263 1_555 1_555 yes

loop_
_geom_torsion_atom_site_label_1
_geom_torsion_atom_site_label_2
_geom_torsion_atom_site_label_3
_geom_torsion_atom_site_label_4
_geom_torsion
_geom_torsion_site_symmetry_1
_geom_torsion_site_symmetry_2
_geom_torsion_site_symmetry_3
_geom_torsion_site_symmetry_4
_geom_torsion_publ_flag
H(1) O(1) C(1) O(2) -2.7769127189153 1_555 1_555 1_555 1_555 yes
H(1) O(1) C(1) C(2) 176.88689359057 1_555 1_555 1_555 1_555 yes
C(10) O(3) C(6) C(5) -0.86234985330864 1_555 1_555 1_555 1_555 yes
C(10) O(3) C(6) C(7) 179.95094488248 1_555 1_555 1_555 1_555 yes
C(6) O(3) C(10) H(10B) -61.909050544619 1_555 1_555 1_555 1_555 yes
C(6) O(3) C(10) H(10A) 62.20040811134 1_555 1_555 1_555 1_555 yes
C(6) O(3) C(10) H(10C) -179.95680557696 1_555 1_555 1_555 1_555 yes
H(4O) O(4) C(7) C(6) 2.0997967825265 1_555 1_555 1_555 1_555 yes
H(4O) O(4) C(7) C(8) -177.61965048744 1_555 1_555 1_555 1_555 yes
O(1) C(1) C(2) C(3) -177.56658680914 1_555 1_555 1_555 1_555 yes
O(1) C(1) C(2) H(2) 0.33872005943667 1_555 1_555 1_555 1_555 yes
O(2) C(1) C(2) C(3) 2.0969617857509 1_555 1_555 1_555 1_555 yes
O(2) C(1) C(2) H(2) -179.99773554799 1_555 1_555 1_555 1_555 yes
C(1) C(2) C(3) C(4) 178.27006136226 1_555 1_555 1_555 1_555 yes
C(1) C(2) C(3) H(3) 1.412773195234 1_555 1_555 1_555 1_555 yes
H(2) C(2) C(3) C(4) 0.58087316742763 1_555 1_555 1_555 1_555 yes
H(2) C(2) C(3) H(3) -176.2764149996 1_555 1_555 1_555 1_555 yes
C(2) C(3) C(4) C(5) 0.98820639743679 1_555 1_555 1_555 1_555 yes
C(2) C(3) C(4) C(9) -179.352444233 1_555 1_555 1_555 1_555 yes
H(3) C(3) C(4) C(5) 177.91948211694 1_555 1_555 1_555 1_555 yes
H(3) C(3) C(4) C(9) -2.421168513492 1_555 1_555 1_555 1_555 yes
C(3) C(4) C(5) C(6) 179.37518096255 1_555 1_555 1_555 1_555 yes
C(3) C(4) C(5) H(5) -2.0188769904425 1_555 1_555 1_555 1_555 yes
C(3) C(4) C(9) C(8) -179.67264102923 1_555 1_555 1_555 1_555 yes
C(3) C(4) C(9) H(9) 1.5690505553644 1_555 1_555 1_555 1_555 yes
C(9) C(4) C(5) C(6) -0.28210172269551 1_555 1_555 1_555 1_555 yes
C(5) C(4) C(9) C(8) 0 1_555 1_555 1_555 1_555 yes
C(9) C(4) C(5) H(5) 178.32384452652 1_555 1_555 1_555 1_555 yes
C(5) C(4) C(9) H(9) -178.75951425846 1_555 1_555 1_555 1_555 yes
C(4) C(5) C(6) O(3) -178.6468675713 1_555 1_555 1_555 1_555 yes
C(4) C(5) C(6) C(7) 0.49141246400708 1_555 1_555 1_555 1_555 yes
H(5) C(5) C(6) O(3) 2.705515728486 1_555 1_555 1_555 1_555 yes
H(5) C(5) C(6) C(7) -178.15620843842 1_555 1_555 1_555 1_555 yes
O(3) C(6) C(7) O(4) -0.89935239280932 1_555 1_555 1_555 1_555 yes
O(3) C(6) C(7) C(8) 178.81938998404 1_555 1_555 1_555 1_555 yes
C(5) C(6) C(7) O(4) 179.86443328958 1_555 1_555 1_555 1_555 yes
C(5) C(6) C(7) C(8) -0.41682853578681 1_555 1_555 1_555 1_555 yes
O(4) C(7) C(8) C(9) 179.85535537425 1_555 1_555 1_555 1_555 yes
O(4) C(7) C(8) H(8) 0.95785017582524 1_555 1_555 1_555 1_555 yes
C(6) C(7) C(8) C(9) 0.1325554658081 1_555 1_555 1_555 1_555 yes
C(6) C(7) C(8) H(8) -178.76494973261 1_555 1_555 1_555 1_555 yes
C(7) C(8) C(9) C(4) 0 1_555 1_555 1_555 1_555 yes
C(7) C(8) C(9) H(9) 178.8417552652 1_555 1_555 1_555 1_555 yes
H(8) C(8) C(9) C(4) 178.94319425546 1_555 1_555 1_555 1_555 yes
H(8) C(8) C(9) H(9) -2.2889142234694 1_555 1_555 1_555 1_555 yes
